data_4133818
loop_
_publ_author_name
'Sindt, Ammon J.'
'DeHaven, Baillie A.'
'Goodlett, Dustin W.'
'Hartel, Johannes O.'
'Ayare, Pooja J.'
'Du, Yong'
'Smith, Mark D.'
'Mehta, Anil K.'
'Brugh, Alexander M.'
'Forbes, Malcolm D. E.'
'Bowers, Clifford R.'
'Vannucci, Aaron K.'
'Shimizu, Linda S.'

_publ_section_title
;
 Guest Inclusion Modulates Concentration and Persistence of Photogenerated
 Radicals in Assembled Triphenylamine Macrocycles.
;
_journal_name_full 'Journal of the American Chemical Society'
_journal_paper_doi 10.1021/jacs.9b11518
_journal_year 2019
_chemical_formula_moiety 'C42 H36 Br2 N6 O2, 0.65(C3 H7 N O)'
_chemical_formula_sum 'C43.96 H40.56 Br2 N6.65 O2.65'
_chemical_formula_weight 864.16
_space_group_crystal_system monoclinic
_space_group_IT_number 14
_space_group_name_Hall '-P 2ybc'
_space_group_name_H-M_alt 'P 1 21/c 1'
_atom_sites_solution_hydrogens mixed
_atom_sites_solution_primary dual
_audit_creation_date 2019-05-13
_audit_creation_method
;
Olex2 1.2
(compiled 2018.05.29 svn.r3508 for OlexSys, GUI svn.r5506)
;
_cell_angle_alpha 90
_cell_angle_beta 100.216(2)
_cell_angle_gamma 90
_cell_formula_units_Z 2
_cell_length_a 15.8837(16)
_cell_length_b 4.6117(5)
_cell_length_c 26.786(3)
_cell_measurement_reflns_used 5432
_cell_measurement_temperature 100(2)
_cell_measurement_theta_max 24.968
_cell_measurement_theta_min 2.606
_cell_volume 1931.0(4)
_computing_cell_refinement 'SAINT+ Ver. 8.38A (Bruker-AXS, 2016)'
_computing_data_collection 'Bruker APEX3 v2016.5-0 (Bruker, 2016)'
_computing_data_reduction 'SAINT+ Ver. 8.38A (Bruker-AXS, 2016)'
_computing_molecular_graphics 'Olex2 (Dolomanov et al., 2009)'
_computing_publication_material 'Olex2 (Dolomanov et al., 2009)'
_computing_structure_refinement 'XL (Sheldrick, 2008)'
_computing_structure_solution 'XT (Sheldrick, 2015)'
_diffrn_ambient_temperature 100(2)
_diffrn_detector 'Bruker PHOTON-100 area detector'
_diffrn_detector_area_resol_mean 10.4
_diffrn_detector_type 'CMOS area detector'
_diffrn_measured_fraction_theta_full 0.998
_diffrn_measured_fraction_theta_max 0.998
_diffrn_measurement_device 'three-circle diffractometer'
_diffrn_measurement_device_type 'Bruker D8 QUEST'
_diffrn_measurement_method '\w and \f scans'
_diffrn_radiation_monochromator 'mirror optics'
_diffrn_radiation_probe x-ray
_diffrn_radiation_type MoK\a
_diffrn_radiation_wavelength 0.71073
_diffrn_reflns_av_R_equivalents 0.0617
_diffrn_reflns_av_unetI/netI 0.0405
_diffrn_reflns_Laue_measured_fraction_full 0.998
_diffrn_reflns_Laue_measured_fraction_max 0.998
_diffrn_reflns_limit_h_max 18
_diffrn_reflns_limit_h_min -18
_diffrn_reflns_limit_k_max 5
_diffrn_reflns_limit_k_min -5
_diffrn_reflns_limit_l_max 31
_diffrn_reflns_limit_l_min -31
_diffrn_reflns_number 17340
_diffrn_reflns_point_group_measured_fraction_full 0.998
_diffrn_reflns_point_group_measured_fraction_max 0.998
_diffrn_reflns_theta_full 25.041
_diffrn_reflns_theta_max 25.041
_diffrn_reflns_theta_min 2.191
_diffrn_source 'microfocus sealed X-ray tube'
_diffrn_source_type 'Incoatec I\ms'
_diffrn_standards_number 0
_exptl_absorpt_coefficient_mu 2.149
_exptl_absorpt_correction_T_max 0.7452
_exptl_absorpt_correction_T_min 0.5862
_exptl_absorpt_correction_type multi-scan
_exptl_absorpt_process_details
;
SADABS-2016/2 (Bruker,2016/2) was used for absorption correction.
wR2(int) was 0.0824 before and 0.0534 after correction.
The Ratio of minimum to maximum transmission is 0.7866.
The \l/2 correction factor is Not present.
;
_exptl_crystal_colour colourless
_exptl_crystal_colour_primary colourless
_exptl_crystal_density_diffrn 1.486
_exptl_crystal_description needle
_exptl_crystal_F_000 884
_exptl_crystal_size_max 0.16
_exptl_crystal_size_mid 0.06
_exptl_crystal_size_min 0.04
_refine_diff_density_max 0.757
_refine_diff_density_min -0.555
_refine_diff_density_rms 0.081
_refine_ls_extinction_method none
_refine_ls_goodness_of_fit_ref 1.045
_refine_ls_hydrogen_treatment mixed
_refine_ls_matrix_type full
_refine_ls_number_parameters 261
_refine_ls_number_reflns 3413
_refine_ls_number_restraints 11
_refine_ls_restrained_S_all 1.054
_refine_ls_R_factor_all 0.0666
_refine_ls_R_factor_gt 0.0470
_refine_ls_shift/su_max 0.002
_refine_ls_shift/su_mean 0.000
_refine_ls_structure_factor_coef Fsqd
_refine_ls_weighting_details 'w=1/[\s^2^(Fo^2^)+(0.0328P)^2^+6.2358P] where P=(Fo^2^+2Fc^2^)/3'
_refine_ls_weighting_scheme calc
_refine_ls_wR_factor_gt 0.0971
_refine_ls_wR_factor_ref 0.1051
_reflns_Friedel_coverage 0.000
_reflns_number_gt 2708
_reflns_number_total 3413
_reflns_threshold_expression 'I > 2\s(I)'
_cod_data_source_file ja9b11518_si_004.cif
_cod_data_source_block brnph3dmc_dmf
_cod_depositor_comments
;
The following automatic conversions were performed:

data item '_diffrn_radiation_probe' value 'X-ray' was changed to
'x-ray' in accordance with the
/home/data/users/saulius/crontab/automatic-downloads/rss-feeds/ACS/lib/dictionaries/cif_core.dic
dictionary named 'cif_core.dic' version 2.4.2 last updated on
2011-04-26.

Automatic conversion script
Id: cif_fix_values 7556 2019-12-06 15:28:31Z antanas 
;
_cod_original_cell_volume 1931.0(3)
_cod_database_code 4133818
_shelx_shelxl_version_number 2018/3
_shelx_space_group_comment
;
The symmetry employed for this shelxl refinement is uniquely defined
by the following loop, which should always be used as a source of
symmetry information in preference to the above space-group names.
They are only intended as comments.
;
_shelx_estimated_absorpt_t_max 0.919
_shelx_estimated_absorpt_t_min 0.725
_olex2_refinement_description
;
1. Fixed Uiso
 At 1.2 times of:
  All C(H) groups, All C(H,H) groups
 At 1.5 times of:
  All C(H,H,H) groups
2. Restrained distances
 O1S-C1S
 1.226 with sigma of 0.01
 N1S-C1S
 1.319 with sigma of 0.01
 N1S-C3S = N1S-C2S
 1.442 with sigma of 0.01
 O1S-N1S
 2.26 with sigma of 0.02
 C1S-C2S
 2.396 with sigma of 0.02
 C1S-C3S
 2.396 with sigma of 0.02
 C2S-C3S
 2.466 with sigma of 0.02
 O1S-C2S
 2.779 with sigma of 0.02
 N2-H2 = N1-H1
 0.85 with sigma of 0.02
3. Uiso/Uaniso restraints and constraints
Uiso(O1S) = Uiso(C1S) = Uiso(N1S) = Uiso(C3S) = Uiso(C2S)
Uiso(H1) = Uiso(H2)
4. Others
 Sof(O1S)=Sof(N1S)=Sof(C1S)=Sof(H1S)=Sof(C2S)=Sof(H2SA)=Sof(H2SB)=Sof(H2SC)=
 Sof(C3S)=Sof(H3SA)=Sof(H3SB)=Sof(H3SC)=FVAR(1)
5.a Secondary CH2 refined with riding coordinates:
 C2(H2A,H2B), C21(H21A,H21B)
5.b Aromatic/amide H refined with riding coordinates:
 C4(H4), C5(H5), C7(H7), C8(H8), C10(H10), C11(H11), C13(H13), C14(H14),
 C16(H16), C17(H17), C19(H19), C20(H20), C1S(H1S)
5.c Idealised Me refined as rotating group:
 C2S(H2SA,H2SB,H2SC), C3S(H3SA,H3SB,H3SC)
;
_olex2_submission_special_instructions 'No special instructions were received'

loop_
_space_group_symop_operation_xyz
'x, y, z'
'-x, y+1/2, -z+1/2'
'-x, -y, -z'
'x, -y-1/2, z-1/2'

loop_
_atom_site_label
_atom_site_type_symbol
_atom_site_fract_x
_atom_site_fract_y
_atom_site_fract_z
_atom_site_U_iso_or_equiv
_atom_site_adp_type
_atom_site_occupancy
_atom_site_site_symmetry_order
_atom_site_calc_flag
_atom_site_refinement_flags_posn
_atom_site_refinement_flags_occupancy
_atom_site_disorder_assembly
_atom_site_disorder_group
Br1 Br 1.17525(3) 0.85098(11) 0.72119(2) 0.03396(16) Uani 1 1 d . . . .
O1 O 0.60107(17) 0.9066(6) 0.33761(11) 0.0286(7) Uani 1 1 d . . . .
N1 N 0.5329(2) 0.4745(8) 0.31981(13) 0.0247(8) Uani 1 1 d D . . .
H1 H 0.538(3) 0.292(4) 0.3218(15) 0.018(8) Uiso 1 1 d D . . .
N2 N 0.6731(2) 0.4841(8) 0.35773(12) 0.0202(7) Uani 1 1 d D . . .
H2 H 0.672(3) 0.303(4) 0.3568(15) 0.018(8) Uiso 1 1 d D . . .
N3 N 0.8218(2) 0.6640(9) 0.59530(12) 0.0304(8) Uani 1 1 d . . . .
C1 C 0.6022(2) 0.6392(9) 0.33825(13) 0.0188(8) Uani 1 1 d . . . .
C2 C 0.7543(2) 0.6215(10) 0.37765(13) 0.0231(9) Uani 1 1 d . . . .
H2A H 0.754068 0.820455 0.363748 0.028 Uiso 1 1 calc R . . .
H2B H 0.800623 0.512284 0.365728 0.028 Uiso 1 1 calc R . . .
C3 C 0.7737(2) 0.6376(9) 0.43476(13) 0.0207(8) Uani 1 1 d . . . .
C4 C 0.8480(2) 0.5235(10) 0.46244(14) 0.0262(9) Uani 1 1 d . . . .
H4 H 0.888691 0.436661 0.445006 0.031 Uiso 1 1 calc R . . .
C5 C 0.8648(2) 0.5325(10) 0.51505(14) 0.0262(10) Uani 1 1 d . . . .
H5 H 0.916334 0.451366 0.533035 0.031 Uiso 1 1 calc R . . .
C6 C 0.8072(2) 0.6582(10) 0.54147(14) 0.0253(9) Uani 1 1 d . . . .
C7 C 0.7331(3) 0.7785(11) 0.51388(15) 0.0375(12) Uani 1 1 d . . . .
H7 H 0.693072 0.869930 0.531208 0.045 Uiso 1 1 calc R . . .
C8 C 0.7170(3) 0.7665(11) 0.46139(15) 0.0347(11) Uani 1 1 d . . . .
H8 H 0.665714 0.848998 0.443318 0.042 Uiso 1 1 calc R . . .
C9 C 0.9051(2) 0.6985(9) 0.62322(13) 0.0225(9) Uani 1 1 d . . . .
C10 C 0.9628(3) 0.8873(11) 0.60701(16) 0.0377(11) Uani 1 1 d . . . .
H10 H 0.946535 0.989182 0.575984 0.045 Uiso 1 1 calc R . . .
C11 C 1.0435(3) 0.9294(10) 0.63520(16) 0.0361(11) Uani 1 1 d . . . .
H11 H 1.082263 1.060346 0.623858 0.043 Uiso 1 1 calc R . . .
C12 C 1.0670(2) 0.7796(9) 0.67991(14) 0.0242(9) Uani 1 1 d . . . .
C13 C 1.0121(2) 0.5863(10) 0.69617(14) 0.0272(10) Uani 1 1 d . . . .
H13 H 1.029138 0.482044 0.726881 0.033 Uiso 1 1 calc R . . .
C14 C 0.9320(2) 0.5446(10) 0.66764(14) 0.0284(10) Uani 1 1 d . . . .
H14 H 0.894358 0.407912 0.678600 0.034 Uiso 1 1 calc R . . .
C15 C 0.7524(2) 0.6054(9) 0.62143(14) 0.0257(9) Uani 1 1 d . . . .
C16 C 0.7467(2) 0.7504(10) 0.66587(15) 0.0288(10) Uani 1 1 d . . . .
H16 H 0.787719 0.894418 0.678481 0.035 Uiso 1 1 calc R . . .
C17 C 0.6812(2) 0.6863(10) 0.69208(15) 0.0282(10) Uani 1 1 d . . . .
H17 H 0.678512 0.785857 0.722813 0.034 Uiso 1 1 calc R . . .
C18 C 0.6195(2) 0.4803(9) 0.67448(14) 0.0245(9) Uani 1 1 d . . . .
C19 C 0.6248(3) 0.3457(12) 0.62924(17) 0.0462(13) Uani 1 1 d . . . .
H19 H 0.582224 0.208653 0.615602 0.055 Uiso 1 1 calc R . . .
C20 C 0.6906(3) 0.4054(11) 0.60319(17) 0.0467(14) Uani 1 1 d . . . .
H20 H 0.692974 0.306882 0.572329 0.056 Uiso 1 1 calc R . . .
C21 C 0.5492(2) 0.4048(10) 0.70355(14) 0.0256(9) Uani 1 1 d . . . .
H21A H 0.544137 0.191211 0.705375 0.031 Uiso 1 1 calc R . . .
H21B H 0.564599 0.479258 0.738646 0.031 Uiso 1 1 calc R . . .
O1S O 0.4929(9) 0.766(2) 0.5063(5) 0.057(2) Uiso 0.325(4) 1 d D P A -1
N1S N 0.4943(11) 0.278(3) 0.5085(5) 0.057(2) Uiso 0.325(4) 1 d D P A -1
C1S C 0.4796(11) 0.533(3) 0.5289(5) 0.057(2) Uiso 0.325(4) 1 d D P A -1
H1S H 0.459347 0.540758 0.560140 0.068 Uiso 0.325(4) 1 calc R P A -1
C2S C 0.5290(11) 0.270(3) 0.4616(5) 0.057(2) Uiso 0.325(4) 1 d D P A -1
H2SA H 0.522255 0.460841 0.445231 0.085 Uiso 0.325(4) 1 calc GR P A -1
H2SB H 0.498199 0.124353 0.438673 0.085 Uiso 0.325(4) 1 calc GR P A -1
H2SC H 0.589859 0.219534 0.469280 0.085 Uiso 0.325(4) 1 calc GR P A -1
C3S C 0.4856(11) -0.003(3) 0.5290(6) 0.057(2) Uiso 0.325(4) 1 d D P A -1
H3SA H 0.541998 -0.095136 0.537187 0.085 Uiso 0.325(4) 1 calc GR P A -1
H3SB H 0.447969 -0.121503 0.504109 0.085 Uiso 0.325(4) 1 calc GR P A -1
H3SC H 0.460944 0.013981 0.559953 0.085 Uiso 0.325(4) 1 calc GR P A -1

loop_
_atom_site_aniso_label
_atom_site_aniso_U_11
_atom_site_aniso_U_22
_atom_site_aniso_U_33
_atom_site_aniso_U_23
_atom_site_aniso_U_13
_atom_site_aniso_U_12
Br1 0.0270(2) 0.0585(3) 0.0173(2) -0.0038(2) 0.00618(15) -0.0080(2)
O1 0.0249(15) 0.0162(17) 0.0397(17) 0.0002(13) -0.0081(12) -0.0011(12)
N1 0.0137(16) 0.022(2) 0.035(2) 0.0005(16) -0.0051(14) -0.0008(15)
N2 0.0135(16) 0.0218(19) 0.0229(17) -0.0014(15) -0.0032(12) 0.0007(15)
N3 0.0186(16) 0.054(3) 0.0179(16) -0.0008(17) 0.0019(13) 0.0050(18)
C1 0.0135(18) 0.029(2) 0.0136(17) -0.0026(17) 0.0011(14) -0.0023(18)
C2 0.0121(17) 0.036(3) 0.0207(19) 0.0003(18) 0.0019(14) -0.0024(18)
C3 0.0142(18) 0.025(2) 0.0219(19) 0.0024(18) 0.0013(14) -0.0026(18)
C4 0.0131(18) 0.045(3) 0.021(2) 0.0033(19) 0.0057(15) 0.0030(19)
C5 0.0161(19) 0.041(3) 0.022(2) 0.0088(18) 0.0035(15) 0.0062(19)
C6 0.023(2) 0.034(2) 0.0181(19) -0.0021(18) 0.0009(15) 0.0010(19)
C7 0.029(2) 0.055(3) 0.026(2) -0.014(2) -0.0016(18) 0.021(2)
C8 0.023(2) 0.051(3) 0.026(2) -0.008(2) -0.0075(17) 0.018(2)
C9 0.0212(19) 0.031(3) 0.0165(18) -0.0044(17) 0.0070(15) 0.0068(18)
C10 0.047(3) 0.040(3) 0.022(2) 0.010(2) -0.0062(19) -0.010(2)
C11 0.041(3) 0.038(3) 0.026(2) 0.005(2) -0.0003(19) -0.018(2)
C12 0.0213(19) 0.037(3) 0.0153(18) -0.0063(17) 0.0068(15) 0.0019(18)
C13 0.021(2) 0.045(3) 0.0181(19) 0.0115(19) 0.0102(16) 0.0063(19)
C14 0.0160(19) 0.051(3) 0.021(2) 0.0078(19) 0.0106(16) -0.0008(19)
C15 0.022(2) 0.031(3) 0.023(2) -0.0029(18) 0.0020(16) 0.0034(19)
C16 0.0120(18) 0.048(3) 0.025(2) -0.0124(19) -0.0012(15) -0.0031(18)
C17 0.0138(18) 0.044(3) 0.026(2) -0.014(2) 0.0018(15) 0.0033(19)
C18 0.0171(19) 0.028(2) 0.026(2) -0.0005(18) -0.0026(16) 0.0015(18)
C19 0.056(3) 0.050(3) 0.034(3) -0.017(2) 0.012(2) -0.026(3)
C20 0.069(3) 0.042(3) 0.034(3) -0.021(2) 0.023(2) -0.023(3)
C21 0.0141(18) 0.035(3) 0.025(2) 0.0031(18) -0.0051(15) -0.0006(18)

loop_
_atom_type_symbol
_atom_type_description
_atom_type_scat_dispersion_real
_atom_type_scat_dispersion_imag
_atom_type_scat_source
C C 0.0033 0.0016 'International Tables Vol C Tables 4.2.6.8 and 6.1.1.4'
H H 0.0000 0.0000 'International Tables Vol C Tables 4.2.6.8 and 6.1.1.4'
Br Br -0.2901 2.4595 'International Tables Vol C Tables 4.2.6.8 and 6.1.1.4'
N N 0.0061 0.0033 'International Tables Vol C Tables 4.2.6.8 and 6.1.1.4'
O O 0.0106 0.0060 'International Tables Vol C Tables 4.2.6.8 and 6.1.1.4'

loop_
_geom_angle_atom_site_label_1
_geom_angle_atom_site_label_2
_geom_angle_atom_site_label_3
_geom_angle
_geom_angle_site_symmetry_1
_geom_angle_site_symmetry_3
C1 N1 H1 118(3) . .
C1 N1 C21 123.4(4) . 3_666
C21 N1 H1 119(3) 3_666 .
C1 N2 H2 120(3) . .
C1 N2 C2 122.3(4) . .
C2 N2 H2 117(3) . .
C6 N3 C15 119.4(3) . .
C9 N3 C6 120.7(3) . .
C9 N3 C15 119.6(3) . .
O1 C1 N1 123.1(4) . .
O1 C1 N2 122.8(3) . .
N1 C1 N2 114.1(4) . .
N2 C2 H2A 108.8 . .
N2 C2 H2B 108.8 . .
N2 C2 C3 113.8(3) . .
H2A C2 H2B 107.7 . .
C3 C2 H2A 108.8 . .
C3 C2 H2B 108.8 . .
C4 C3 C2 121.8(3) . .
C8 C3 C2 120.7(3) . .
C8 C3 C4 117.4(3) . .
C3 C4 H4 119.2 . .
C3 C4 C5 121.7(4) . .
C5 C4 H4 119.2 . .
C4 C5 H5 119.7 . .
C6 C5 C4 120.5(4) . .
C6 C5 H5 119.7 . .
C5 C6 N3 121.7(3) . .
C5 C6 C7 118.1(3) . .
C7 C6 N3 120.3(3) . .
C6 C7 H7 119.6 . .
C8 C7 C6 120.7(4) . .
C8 C7 H7 119.6 . .
C3 C8 C7 121.5(4) . .
C3 C8 H8 119.3 . .
C7 C8 H8 119.3 . .
C10 C9 N3 121.0(4) . .
C14 C9 N3 121.0(4) . .
C14 C9 C10 118.0(4) . .
C9 C10 H10 119.4 . .
C11 C10 C9 121.2(4) . .
C11 C10 H10 119.4 . .
C10 C11 H11 120.4 . .
C12 C11 C10 119.2(4) . .
C12 C11 H11 120.4 . .
C11 C12 Br1 119.9(3) . .
C13 C12 Br1 119.3(3) . .
C13 C12 C11 120.8(4) . .
C12 C13 H13 120.3 . .
C12 C13 C14 119.5(4) . .
C14 C13 H13 120.3 . .
C9 C14 H14 119.4 . .
C13 C14 C9 121.2(4) . .
C13 C14 H14 119.4 . .
C16 C15 N3 120.3(4) . .
C20 C15 N3 121.1(4) . .
C20 C15 C16 118.6(4) . .
C15 C16 H16 119.9 . .
C15 C16 C17 120.2(4) . .
C17 C16 H16 119.9 . .
C16 C17 H17 119.3 . .
C18 C17 C16 121.5(4) . .
C18 C17 H17 119.3 . .
C17 C18 C21 121.7(4) . .
C19 C18 C17 117.3(4) . .
C19 C18 C21 121.0(4) . .
C18 C19 H19 119.2 . .
C18 C19 C20 121.6(4) . .
C20 C19 H19 119.2 . .
C15 C20 C19 120.7(4) . .
C15 C20 H20 119.6 . .
C19 C20 H20 119.6 . .
N1 C21 C18 112.3(3) 3_666 .
N1 C21 H21A 109.2 3_666 .
N1 C21 H21B 109.2 3_666 .
C18 C21 H21A 109.2 . .
C18 C21 H21B 109.2 . .
H21A C21 H21B 107.9 . .
C1S N1S C2S 119.6(10) . .
C1S N1S C3S 127.6(10) . .
C3S N1S C2S 112.7(10) . .
O1S C1S N1S 119.7(10) . .
O1S C1S H1S 120.1 . .
N1S C1S H1S 120.2 . .
N1S C2S H2SA 109.5 . .
N1S C2S H2SB 109.5 . .
N1S C2S H2SC 109.5 . .
H2SA C2S H2SB 109.5 . .
H2SA C2S H2SC 109.5 . .
H2SB C2S H2SC 109.5 . .
N1S C3S H3SA 109.5 . .
N1S C3S H3SB 109.5 . .
N1S C3S H3SC 109.5 . .
H3SA C3S H3SB 109.5 . .
H3SA C3S H3SC 109.5 . .
H3SB C3S H3SC 109.5 . .

loop_
_geom_bond_atom_site_label_1
_geom_bond_atom_site_label_2
_geom_bond_distance
_geom_bond_site_symmetry_2
Br1 C12 1.900(4) .
O1 C1 1.234(5) .
N1 H1 0.845(19) .
N1 C1 1.356(5) .
N1 C21 1.454(5) 3_666
N2 H2 0.834(19) .
N2 C1 1.357(5) .
N2 C2 1.452(5) .
N3 C6 1.419(5) .
N3 C9 1.409(5) .
N3 C15 1.432(5) .
C2 H2A 0.9900 .
C2 H2B 0.9900 .
C2 C3 1.508(5) .
C3 C4 1.382(5) .
C3 C8 1.379(5) .
C4 H4 0.9500 .
C4 C5 1.388(5) .
C5 H5 0.9500 .
C5 C6 1.380(5) .
C6 C7 1.389(6) .
C7 H7 0.9500 .
C7 C8 1.385(6) .
C8 H8 0.9500 .
C9 C10 1.388(6) .
C9 C14 1.386(5) .
C10 H10 0.9500 .
C10 C11 1.381(6) .
C11 H11 0.9500 .
C11 C12 1.376(6) .
C12 C13 1.372(6) .
C13 H13 0.9500 .
C13 C14 1.377(5) .
C14 H14 0.9500 .
C15 C16 1.382(5) .
C15 C20 1.373(6) .
C16 H16 0.9500 .
C16 C17 1.386(5) .
C17 H17 0.9500 .
C17 C18 1.386(6) .
C18 C19 1.377(6) .
C18 C21 1.512(5) .
C19 H19 0.9500 .
C19 C20 1.383(7) .
C20 H20 0.9500 .
C21 H21A 0.9900 .
C21 H21B 0.9900 .
O1S C1S 1.265(9) .
N1S C1S 1.335(9) .
N1S C2S 1.461(9) .
N1S C3S 1.425(9) .
C1S H1S 0.9500 .
C2S H2SA 0.9800 .
C2S H2SB 0.9800 .
C2S H2SC 0.9800 .
C3S H3SA 0.9800 .
C3S H3SB 0.9800 .
C3S H3SC 0.9800 .

loop_
_geom_hbond_atom_site_label_D
_geom_hbond_atom_site_label_H
_geom_hbond_atom_site_label_A
_geom_hbond_distance_DH
_geom_hbond_distance_HA
_geom_hbond_distance_DA
_geom_hbond_angle_DHA
_geom_hbond_site_symmetry_A
_geom_hbond_publ_flag
N1 H1 O1 0.845(19) 2.05(2) 2.842(5) 157(4) 1_545 yes
N2 H2 O1 0.834(19) 2.16(3) 2.911(4) 149(4) 1_545 yes

loop_
_geom_torsion_atom_site_label_1
_geom_torsion_atom_site_label_2
_geom_torsion_atom_site_label_3
_geom_torsion_atom_site_label_4
_geom_torsion
_geom_torsion_site_symmetry_1
_geom_torsion_site_symmetry_4
Br1 C12 C13 C14 176.8(3) . .
N2 C2 C3 C4 124.3(4) . .
N2 C2 C3 C8 -55.3(6) . .
N3 C6 C7 C8 -178.1(4) . .
N3 C9 C10 C11 177.7(4) . .
N3 C9 C14 C13 -177.3(4) . .
N3 C15 C16 C17 -177.7(4) . .
N3 C15 C20 C19 178.6(5) . .
C1 N2 C2 C3 101.6(4) . .
C2 N2 C1 O1 -2.5(6) . .
C2 N2 C1 N1 177.8(3) . .
C2 C3 C4 C5 -178.4(4) . .
C2 C3 C8 C7 178.8(4) . .
C3 C4 C5 C6 -0.3(7) . .
C4 C3 C8 C7 -0.8(7) . .
C4 C5 C6 N3 178.5(4) . .
C4 C5 C6 C7 -1.0(7) . .
C5 C6 C7 C8 1.3(7) . .
C6 N3 C9 C10 39.3(6) . .
C6 N3 C9 C14 -140.6(4) . .
C6 N3 C15 C16 -144.5(4) . .
C6 N3 C15 C20 35.6(6) . .
C6 C7 C8 C3 -0.5(8) . .
C8 C3 C4 C5 1.2(7) . .
C9 N3 C6 C5 35.7(6) . .
C9 N3 C6 C7 -144.8(5) . .
C9 N3 C15 C16 41.7(6) . .
C9 N3 C15 C20 -138.2(5) . .
C9 C10 C11 C12 0.5(7) . .
C10 C9 C14 C13 2.8(6) . .
C10 C11 C12 Br1 -176.4(4) . .
C10 C11 C12 C13 1.1(7) . .
C11 C12 C13 C14 -0.8(6) . .
C12 C13 C14 C9 -1.2(6) . .
C14 C9 C10 C11 -2.4(7) . .
C15 N3 C6 C5 -138.0(4) . .
C15 N3 C6 C7 41.4(6) . .
C15 N3 C9 C10 -147.0(4) . .
C15 N3 C9 C14 33.2(6) . .
C15 C16 C17 C18 -0.9(7) . .
C16 C15 C20 C19 -1.3(8) . .
C16 C17 C18 C19 -1.4(7) . .
C16 C17 C18 C21 178.6(4) . .
C17 C18 C19 C20 2.3(8) . .
C17 C18 C21 N1 105.5(4) . 3_666
C18 C19 C20 C15 -1.0(9) . .
C19 C18 C21 N1 -74.5(6) . 3_666
C20 C15 C16 C17 2.2(7) . .
C21 N1 C1 O1 1.4(6) 3_666 .
C21 N1 C1 N2 -178.9(3) 3_666 .
C21 C18 C19 C20 -177.7(5) . .
C2S N1S C1S O1S 3(3) . .
C3S N1S C1S O1S 177.9(15) . .
